data_7011071
loop_
_publ_author_name
'Yan Z. Voloshin'
'Oleg A. Varzatskii'
'Tatyana E. Kron'
'Vitaly K. Belsky'
'Valery E. Zavodnik'
'Nataly G. Strizhakova'
'Victor A. Nadtochenko'
'Vyacheslav A. Smirnov'

_publ_section_title
;
 Encapsulation of ruthenium(II) with macrobicyclic
 dioxime-functionalized ligands: on the way to new types of
 DNA-cleaving agents and probes
;
_journal_issue 6
_journal_name_full 'J. Chem. Soc., Dalton Trans.'
_journal_page_first 1203
_journal_page_last 1211
_journal_paper_doi 10.1039/b107172f
_journal_year 2002
_chemical_formula_sum 'C14 H18 B2 Cl6 N6 O6 Ru'
_chemical_formula_weight 701.73
_space_group_IT_number 15
_symmetry_cell_setting monoclinic
_symmetry_space_group_name_Hall '-C 2yc'
_symmetry_space_group_name_H-M 'C 1 2/c 1'
_atom_sites_solution_hydrogens difmap
_atom_sites_solution_primary direct
_atom_sites_solution_secondary difmap
_audit_creation_method SHELXL-97
_cell_angle_alpha 90.00
_cell_angle_beta 116.76(3)
_cell_angle_gamma 90.00
_cell_formula_units_Z 4
_cell_length_a 26.238(5)
_cell_length_b 7.999(2)
_cell_length_c 13.927(3)
_cell_measurement_reflns_used 24
_cell_measurement_temperature 293(2)
_cell_measurement_theta_max 13.8
_cell_measurement_theta_min 12.4
_cell_volume 2609.9(12)
_computing_structure_refinement 'SHELXL-97 (Sheldrick, 1997)'
_computing_structure_solution 'SHELXS-97 (Sheldrick, 1990)'
_diffrn_ambient_temperature 293(2)
_diffrn_measured_fraction_theta_full 0.131
_diffrn_measured_fraction_theta_max 0.131
_diffrn_measurement_device_type CAD4
_diffrn_measurement_method theta/2theta
_diffrn_radiation_monochromator filter
_diffrn_radiation_source 'fine-focus sealed tube'
_diffrn_radiation_type MoK\a
_diffrn_radiation_wavelength 0.71073
_diffrn_reflns_av_R_equivalents 0.0220
_diffrn_reflns_av_sigmaI/netI 0.0251
_diffrn_reflns_limit_h_max 27
_diffrn_reflns_limit_h_min -31
_diffrn_reflns_limit_k_max 9
_diffrn_reflns_limit_k_min 0
_diffrn_reflns_limit_l_max 16
_diffrn_reflns_limit_l_min 0
_diffrn_reflns_number 1934
_diffrn_reflns_theta_full 25.47
_diffrn_reflns_theta_max 25.47
_diffrn_reflns_theta_min 1.74
_diffrn_standards_decay_% .5
_diffrn_standards_interval_time 100
_diffrn_standards_number 3
_exptl_absorpt_coefficient_mu 1.258
_exptl_absorpt_correction_T_max 0.8338
_exptl_absorpt_correction_T_min 0.5291
_exptl_absorpt_correction_type none
_exptl_crystal_colour orange
_exptl_crystal_density_diffrn 1.786
_exptl_crystal_density_method 'not measured'
_exptl_crystal_description prism
_exptl_crystal_F_000 1392
_exptl_crystal_size_max 0.58
_exptl_crystal_size_mid 0.36
_exptl_crystal_size_min 0.15
_refine_diff_density_max 0.468
_refine_diff_density_min -0.996
_refine_diff_density_rms 0.003
_refine_ls_extinction_coef 0.0030
_refine_ls_extinction_method none
_refine_ls_goodness_of_fit_ref 1.077
_refine_ls_hydrogen_treatment mixed
_refine_ls_matrix_type full
_refine_ls_number_parameters 196
_refine_ls_number_reflns 1840
_refine_ls_number_restraints 0
_refine_ls_restrained_S_all 1.077
_refine_ls_R_factor_all 0.0275
_refine_ls_R_factor_gt 0.0275
_refine_ls_shift/su_max 0.816
_refine_ls_shift/su_mean 0.245
_refine_ls_structure_factor_coef Fsqd
_refine_ls_weighting_details 'calc w=1/[\s^2^(Fo^2^)+(0.1000P)^2^+0.0000P] where P=(Fo^2^+2Fc^2^)/3'
_refine_ls_weighting_scheme calc
_refine_ls_wR_factor_gt 0.0724
_refine_ls_wR_factor_ref 0.0724
_reflns_number_gt 1840
_reflns_number_total 1934
_reflns_threshold_expression >2sigma(I)
_cod_data_source_file b107172f.txt
_cod_data_source_block No2
_cod_original_cell_volume 2609.(1)
_cod_original_sg_symbol_H-M C2/c
_cod_database_code 7011071

loop_
_symmetry_equiv_pos_as_xyz
'x, y, z'
'-x, y, -z+1/2'
'x+1/2, y+1/2, z'
'-x+1/2, y+1/2, -z+1/2'
'-x, -y, -z'
'x, -y, z-1/2'
'-x+1/2, -y+1/2, -z'
'x+1/2, -y+1/2, z-1/2'

loop_
_atom_site_label
_atom_site_type_symbol
_atom_site_fract_x
_atom_site_fract_y
_atom_site_fract_z
_atom_site_U_iso_or_equiv
_atom_site_adp_type
_atom_site_occupancy
_atom_site_symmetry_multiplicity
_atom_site_calc_flag
_atom_site_refinement_flags
_atom_site_disorder_assembly
_atom_site_disorder_group
Ru Ru 0.5000 0.4874(1) 0.2500 0.028(1) Uani 1 2 d S . .
Cl1 Cl 0.5478(1) 0.2268(1) 0.5614(1) 0.057(1) Uani 1 1 d . . .
Cl2 Cl 0.5910(1) 0.2306(1) 0.0876(1) 0.058(1) Uani 1 1 d . . .
Cl3 Cl 0.5697(1) 1.0053(1) 0.3263(1) 0.050(1) Uani 1 1 d . . .
O1 O 0.6018(1) 0.3916(3) 0.4475(2) 0.055(1) Uani 1 1 d . . .
O2 O 0.6169(1) 0.4026(4) 0.2865(2) 0.062(1) Uani 1 1 d . . .
O3 O 0.6095(1) 0.6641(3) 0.3720(2) 0.047(1) Uani 1 1 d . . .
N1 N 0.5442(1) 0.3881(3) 0.3937(2) 0.045(1) Uani 1 1 d . . .
N2 N 0.5607(1) 0.3948(4) 0.2178(2) 0.048(1) Uani 1 1 d . . .
N3 N 0.5522(1) 0.6800(3) 0.3095(2) 0.041(1) Uani 1 1 d . . .
C1 C 0.5154(1) 0.3170(3) 0.4376(2) 0.036(1) Uani 1 1 d . . .
C2 C 0.5445(1) 0.3191(3) 0.1257(2) 0.038(1) Uani 1 1 d . . .
C3 C 0.5301(1) 0.8286(3) 0.2840(2) 0.034(1) Uani 1 1 d . . .
C4 C 0.6969(2) 0.4832(5) 0.4652(3) 0.054(1) Uani 1 1 d . . .
C5 C 0.7161(2) 0.5632(6) 0.5747(3) 0.061(1) Uani 1 1 d . . .
C6 C 0.7792(2) 0.5467(8) 0.6493(5) 0.083(1) Uani 1 1 d . . .
C7 C 0.7958(3) 0.6246(15) 0.7566(6) 0.136(1) Uani 1 1 d . . .
B B 0.6303(2) 0.4860(4) 0.3912(3) 0.041(1) Uani 1 1 d . . .
H41 H 0.7190(2) 0.5380(6) 0.4320(4) 0.0752(7) Uiso 1 1 d . . .
H42 H 0.7070(2) 0.3740(7) 0.4780(4) 0.0866(7) Uiso 1 1 d . . .
H51 H 0.7074(2) 0.6770(6) 0.5670(3) 0.0742(6) Uiso 1 1 d . . .
H52 H 0.6990(2) 0.5260(6) 0.6120(4) 0.0694(8) Uiso 1 1 d . . .
H61 H 0.7890(2) 0.4320(7) 0.6650(4) 0.0096(2) Uiso 1 1 d . . .
H62 H 0.7970(2) 0.5800(8) 0.6110(4) 0.0973(10) Uiso 1 1 d . . .
H71 H 0.7920(4) 0.733(1) 0.7590(8) 0.1894(14) Uiso 1 1 d . . .
H72 H 0.8400(4) 0.585(1) 0.8220(7) 0.1907(14) Uiso 1 1 d . . .
H73 H 0.7750(3) 0.567(1) 0.8030(6) 0.1383(10) Uiso 1 1 d . . .

loop_
_atom_site_aniso_label
_atom_site_aniso_U_11
_atom_site_aniso_U_22
_atom_site_aniso_U_33
_atom_site_aniso_U_23
_atom_site_aniso_U_13
_atom_site_aniso_U_12
Ru 0.03599(2) 0.01901(0) 0.03000(1) 0.000 0.01499(1) 0.000
Cl1 0.07495(5) 0.05601(2) 0.03899(1) 0.01801(1) 0.02496(2) 0.01298(2)
Cl2 0.06605(5) 0.05700(2) 0.06500(2) -0.01499(2) 0.04305(3) 0.00198(2)
Cl3 0.05498(5) 0.02301(1) 0.06803(2) -0.00601(1) 0.02499(3) -0.00899(1)
O1 0.04005(10) 0.06098(6) 0.04993(5) 0.02294(4) 0.00710(6) -0.00099(6)
O2 0.03605(10) 0.08291(8) 0.05899(5) -0.03100(6) 0.01590(6) 0.00502(7)
O3 0.03494(9) 0.03004(3) 0.06094(5) -0.00101(4) 0.00907(6) -0.00301(5)
N1 0.04292(12) 0.04411(5) 0.03990(4) 0.01299(4) 0.01199(6) -0.00198(6)
N2 0.04215(11) 0.05595(7) 0.04796(5) -0.01696(5) 0.02095(6) 0.00104(7)
N3 0.03698(11) 0.02398(4) 0.05098(5) 0.00099(3) 0.01186(6) -0.00003(5)
C1 0.05601(13) 0.02506(4) 0.02897(4) 0.00396(3) 0.02013(6) 0.00403(5)
C2 0.05288(14) 0.02801(4) 0.04298(5) -0.00303(4) 0.02997(7) -0.00204(6)
C3 0.04504(13) 0.02199(3) 0.03805(4) -0.00200(3) 0.02094(6) -0.00399(5)
C4 0.03809(17) 0.04982(8) 0.06188(9) -0.00303(6) 0.01289(10) 0.00517(9)
C5 0.04328(19) 0.06591(11) 0.05912(9) -0.00293(8) 0.00868(10) 0.00096(11)
C6 0.0471(2) 0.08699(15) 0.08394(15) -0.00095(12) 0.00131(14) -0.00319(14)
C7 0.0900(2) 0.01504(3) 0.08893(11) -0.02188(5) -0.02498(13) -0.00408(7)
B 0.0398(2) 0.03615(6) 0.04497(7) -0.00093(5) 0.01726(10) 0.00299(7)

loop_
_atom_type_symbol
_atom_type_description
_atom_type_scat_dispersion_real
_atom_type_scat_dispersion_imag
_atom_type_scat_source
C C 0.0033 0.0016 'International Tables Vol C Tables 4.2.6.8 and 6.1.1.4'
H H 0.0000 0.0000 'International Tables Vol C Tables 4.2.6.8 and 6.1.1.4'
B B 0.0013 0.0007 'International Tables Vol C Tables 4.2.6.8 and 6.1.1.4'
N N 0.0061 0.0033 'International Tables Vol C Tables 4.2.6.8 and 6.1.1.4'
O O 0.0106 0.0060 'International Tables Vol C Tables 4.2.6.8 and 6.1.1.4'
Cl Cl 0.1484 0.1585 'International Tables Vol C Tables 4.2.6.8 and 6.1.1.4'
Ru Ru -1.2594 0.8363 'International Tables Vol C Tables 4.2.6.8 and 6.1.1.4'

loop_
_geom_angle_atom_site_label_1
_geom_angle_atom_site_label_2
_geom_angle_atom_site_label_3
_geom_angle
_geom_angle_site_symmetry_1
_geom_angle_site_symmetry_3
_geom_angle_publ_flag
N1 Ru N1 132.51(2) 2_655 . ?
N1 Ru N3 135.928(14) 2_655 . ?
N1 Ru N3 84.76(3) . . ?
N1 Ru N3 84.76(3) 2_655 2_655 ?
N1 Ru N3 135.928(13) . 2_655 ?
N3 Ru N3 77.71(3) . 2_655 ?
N1 Ru N2 85.06(2) 2_655 2_655 ?
N1 Ru N2 77.60(2) . 2_655 ?
N3 Ru N2 132.172(11) . 2_655 ?
N3 Ru N2 84.875(16) 2_655 2_655 ?
N1 Ru N2 77.60(3) 2_655 . ?
N1 Ru N2 85.06(2) . . ?
N3 Ru N2 84.875(16) . . ?
N3 Ru N2 132.172(10) 2_655 . ?
N2 Ru N2 136.114(15) 2_655 . ?
N1 O1 B 114.50(2) . . ?
N2 O2 B 114.46(3) . . ?
N3 O3 B 114.151(13) . . ?
C1 N1 O1 119.40(2) . . ?
C1 N1 Ru 116.96(2) . . ?
O1 N1 Ru 123.64(3) . . ?
C2 N2 O2 119.11(3) . . ?
C2 N2 Ru 117.17(3) . . ?
O2 N2 Ru 123.695(16) . . ?
C3 N3 O3 119.199(14) . . ?
C3 N3 Ru 117.28(3) . . ?
O3 N3 Ru 123.484(17) . . ?
N1 C1 C2 114.88(2) . 2_655 ?
N1 C1 Cl1 122.13(2) . . ?
C2 C1 Cl1 122.99(3) 2_655 . ?
N2 C2 C1 113.38(3) . 2_655 ?
N2 C2 Cl2 122.81(3) . . ?
C1 C2 Cl2 123.805(16) 2_655 . ?
N3 C3 C3 113.864(13) . 2_655 ?
N3 C3 Cl3 122.65(2) . . ?
C3 C3 Cl3 123.476(13) 2_655 . ?
C5 C4 B 114.75(4) . . ?
C6 C5 C4 114.83(4) . . ?
C7 C6 C5 112.88(4) . . ?
O2 B O3 109.98(2) . . ?
O2 B O1 109.26(2) . . ?
O3 B O1 109.99(2) . . ?
O2 B C4 109.56(3) . . ?
O3 B C4 109.589(15) . . ?
O1 B C4 108.43(2) . . ?

loop_
_geom_bond_atom_site_label_1
_geom_bond_atom_site_label_2
_geom_bond_distance
_geom_bond_site_symmetry_2
_geom_bond_publ_flag
Ru N1 1.9726(7) 2_655 ?
Ru N1 1.9726(7) . ?
Ru N3 1.9782(4) . ?
Ru N3 1.9782(4) 2_655 ?
Ru N2 1.9824(4) 2_655 ?
Ru N2 1.9824(4) . ?
Cl1 C1 1.7018(5) . ?
Cl2 C2 1.6891(3) . ?
Cl3 C3 1.6949(4) . ?
O1 N1 1.3517(5) . ?
O1 B 1.5070(4) . ?
O2 N2 1.3499(6) . ?
O2 B 1.4948(4) . ?
O3 N3 1.3623(5) . ?
O3 B 1.5056(4) . ?
N1 C1 1.2977(3) . ?
N2 C2 1.3046(3) . ?
N3 C3 1.2999(3) . ?
C1 C2 1.4144(6) 2_655 ?
C2 C1 1.4144(6) 2_655 ?
C3 C3 1.4300(6) 2_655 ?
C4 C5 1.5157(5) . ?
C4 B 1.5802(7) . ?
C5 C6 1.5121(7) . ?
C6 C7 1.4907(5) . ?
